data_7216870
loop_
_publ_author_name
'Kopylovich, Maximilian N.'
'Kukushkin, Vadim Yu.'
'Guedes da Silva, M. F\'atima C.'
'Haukka, Matti'
'Fra\'usto da Silva, Jo\~ao J. R.'
'Pombeiro, Armando J. L.'

_publ_section_title
;
 Conversion of alkanenitriles to amidines and carboxylic acids mediated by
 a cobalt(II)--ketoxime system&#x200A;
;
_journal_issue 13
_journal_name_full 'Journal of the Chemical Society, Perkin Transactions 1'
_journal_page_first 1569
_journal_paper_doi 10.1039/b101337h
_journal_year 2001
_chemical_formula_sum 'C5 H13 N3 O3'
_chemical_formula_weight 163.18
_chemical_name_common '[CH3(CH2)3C(NH2)2][NO3] '
_chemical_name_systematic
; 
 ? 
;
_space_group_IT_number 2
_symmetry_cell_setting triclinic
_symmetry_space_group_name_Hall '-P 1'
_symmetry_space_group_name_H-M 'P -1'
_atom_sites_solution_hydrogens geom
_atom_sites_solution_primary direct
_atom_sites_solution_secondary difmap
_audit_creation_method SHELXL-97
_cell_angle_alpha 73.655(2)
_cell_angle_beta 81.477(2)
_cell_angle_gamma 82.105(2)
_cell_formula_units_Z 2
_cell_length_a 6.4391(2)
_cell_length_b 6.7648(2)
_cell_length_c 10.527(4)
_cell_measurement_temperature 120(2)
_cell_volume 432.94(17)
_computing_cell_refinement 'Denzo/Scalepack (Otwinowski & Minor, 1997)'
_computing_data_collection 'Collect (Nonius, 1999)'
_computing_data_reduction 'Denzo/Scalepack (Otwinowski & Minor, 1997)'
_computing_molecular_graphics 'XP in SHELXTL v.5.1 (Bruker Axs, 1998)'
_computing_publication_material SHELXL-97
_computing_structure_refinement 'SHELXL-97 (Sheldrick, 1997)'
_computing_structure_solution 'SIR97 (Altomare et al., 1997)'
_diffrn_ambient_temperature 120(2)
_diffrn_measured_fraction_theta_full 0.980
_diffrn_measured_fraction_theta_max 0.980
_diffrn_measurement_device_type 'Nonius KappaCCD'
_diffrn_measurement_method phi/omega-scan
_diffrn_radiation_monochromator graphite
_diffrn_radiation_source 'fine-focus sealed tube'
_diffrn_radiation_type MoK\a
_diffrn_radiation_wavelength 0.71073
_diffrn_reflns_av_R_equivalents 0.0134
_diffrn_reflns_av_sigmaI/netI 0.0299
_diffrn_reflns_limit_h_max 7
_diffrn_reflns_limit_h_min -7
_diffrn_reflns_limit_k_max 8
_diffrn_reflns_limit_k_min -8
_diffrn_reflns_limit_l_max 12
_diffrn_reflns_limit_l_min -12
_diffrn_reflns_number 2669
_diffrn_reflns_theta_full 25.49
_diffrn_reflns_theta_max 25.49
_diffrn_reflns_theta_min 4.06
_exptl_absorpt_coefficient_mu 0.103
_exptl_absorpt_correction_T_max 0.9798
_exptl_absorpt_correction_T_min 0.9699
_exptl_absorpt_correction_type none
_exptl_crystal_colour colorless
_exptl_crystal_density_diffrn 1.252
_exptl_crystal_density_method 'not measured'
_exptl_crystal_description block
_exptl_crystal_F_000 176
_exptl_crystal_size_max 0.30
_exptl_crystal_size_mid 0.30
_exptl_crystal_size_min 0.20
_refine_diff_density_max 0.244
_refine_diff_density_min -0.180
_refine_diff_density_rms 0.036
_refine_ls_extinction_method none
_refine_ls_goodness_of_fit_ref 1.070
_refine_ls_hydrogen_treatment mixed
_refine_ls_matrix_type full
_refine_ls_number_parameters 117
_refine_ls_number_reflns 1572
_refine_ls_number_restraints 0
_refine_ls_restrained_S_all 1.070
_refine_ls_R_factor_all 0.0393
_refine_ls_R_factor_gt 0.0370
_refine_ls_shift/su_max 0.000
_refine_ls_shift/su_mean 0.000
_refine_ls_structure_factor_coef Fsqd
_refine_ls_weighting_details 'calc w=1/[\s^2^(Fo^2^)+(0.0366P)^2^+0.1709P] where P=(Fo^2^+2Fc^2^)/3'
_refine_ls_weighting_scheme calc
_refine_ls_wR_factor_gt 0.0934
_refine_ls_wR_factor_ref 0.0957
_reflns_number_gt 1469
_reflns_number_total 1572
_reflns_threshold_expression >2sigma(I)
_cod_data_source_file b101337h.txt
_cod_data_source_block structure3
_cod_depositor_comments
;
The following automatic conversions were performed:
'_atom_site_symetry_multiplicity' tag replaced with
'_atom_site_symmetry_multiplicity'.

Automatic conversion script
Id: cif_correct_tags 1440 2010-10-19 06:21:57Z saulius 

The following automatic conversions were performed:

'_symmetry_cell_setting' value 'Triclinic' changed to 'triclinic'
according to
/usr/data/users/saulius/automatic-downloads/retrospective/RSC/lib/dictionaries/cif_core.dic
dictionary named 'cif_core.dic' version 2.4.2 from 2011-04-26.

Automatic conversion script
Id: cif_fix_values 2281 2013-09-26 08:29:07Z andrius 
;
_cod_original_cell_volume 432.95(17)
_cod_database_code 7216870

loop_
_symmetry_equiv_pos_as_xyz
'x, y, z'
'-x, -y, -z'

loop_
_atom_site_label
_atom_site_type_symbol
_atom_site_fract_x
_atom_site_fract_y
_atom_site_fract_z
_atom_site_U_iso_or_equiv
_atom_site_adp_type
_atom_site_occupancy
_atom_site_symmetry_multiplicity
_atom_site_calc_flag
_atom_site_refinement_flags
N1 N 0.55354(18) -0.01623(16) 0.16085(11) 0.0246(3) Uani 1 1 d .
N2 N 0.30698(17) 0.26555(18) 0.13122(12) 0.0260(3) Uani 1 1 d .
C1 C 0.49479(18) 0.17780(18) 0.15985(12) 0.0204(3) Uani 1 1 d .
C2 C 0.64222(19) 0.29741(18) 0.19928(12) 0.0222(3) Uani 1 1 d .
H2A H 0.5950 0.4472 0.1711 0.027 Uiso 1 1 calc R
H2B H 0.7858 0.2743 0.1538 0.027 Uiso 1 1 calc R
C3 C 0.6478(3) 0.2294(3) 0.34980(15) 0.0421(4) Uani 1 1 d .
H3A H 0.5036 0.2527 0.3945 0.050 Uiso 1 1 calc R
H3B H 0.6931 0.0792 0.3773 0.050 Uiso 1 1 calc R
C4 C 0.7967(3) 0.3456(3) 0.39550(16) 0.0533(5) Uani 1 1 d .
H4A H 0.9411 0.3224 0.3511 0.064 Uiso 1 1 calc R
H4B H 0.7514 0.4959 0.3685 0.064 Uiso 1 1 calc R
C5 C 0.8001(5) 0.2753(5) 0.5458(2) 0.0957(11) Uani 1 1 d .
H5A H 0.6592 0.3060 0.5900 0.143 Uiso 1 1 calc R
H5B H 0.9017 0.3486 0.5710 0.143 Uiso 1 1 calc R
H5C H 0.8414 0.1259 0.5731 0.143 Uiso 1 1 calc R
N3 N 0.91825(16) 0.22780(15) -0.12750(10) 0.0203(3) Uani 1 1 d .
O1 O 0.97670(14) 0.05836(13) -0.15464(9) 0.0271(3) Uani 1 1 d .
O2 O 0.72489(13) 0.29341(13) -0.12079(9) 0.0263(3) Uani 1 1 d .
O3 O 1.04872(14) 0.33178(14) -0.10774(10) 0.0304(3) Uani 1 1 d .
H11 H 0.685(3) -0.065(2) 0.1705(16) 0.029(4) Uiso 1 1 d .
H12 H 0.469(3) -0.093(3) 0.1464(16) 0.030(4) Uiso 1 1 d .
H21 H 0.277(3) 0.397(3) 0.1297(16) 0.035(4) Uiso 1 1 d .
H22 H 0.218(3) 0.194(3) 0.1142(16) 0.034(4) Uiso 1 1 d .

loop_
_atom_site_aniso_label
_atom_site_aniso_U_11
_atom_site_aniso_U_22
_atom_site_aniso_U_33
_atom_site_aniso_U_23
_atom_site_aniso_U_13
_atom_site_aniso_U_12
N1 0.0187(6) 0.0204(5) 0.0375(6) -0.0105(5) -0.0064(5) -0.0025(4)
N2 0.0194(6) 0.0226(6) 0.0412(7) -0.0148(5) -0.0084(5) -0.0013(4)
C1 0.0187(6) 0.0205(6) 0.0226(6) -0.0063(5) -0.0015(5) -0.0041(4)
C2 0.0196(6) 0.0207(6) 0.0285(7) -0.0082(5) -0.0052(5) -0.0037(5)
C3 0.0527(10) 0.0505(9) 0.0283(8) -0.0072(7) -0.0062(7) -0.0287(8)
C4 0.0683(12) 0.0699(12) 0.0307(8) -0.0088(8) -0.0113(8) -0.0414(10)
C5 0.137(2) 0.133(2) 0.0333(10) -0.0056(12) -0.0206(12) -0.093(2)
N3 0.0193(5) 0.0181(5) 0.0237(5) -0.0042(4) -0.0048(4) -0.0034(4)
O1 0.0242(5) 0.0204(5) 0.0402(6) -0.0141(4) -0.0074(4) 0.0017(3)
O2 0.0169(4) 0.0243(5) 0.0406(6) -0.0134(4) -0.0047(4) -0.0001(3)
O3 0.0240(5) 0.0243(5) 0.0464(6) -0.0089(4) -0.0100(4) -0.0091(4)

loop_
_atom_type_symbol
_atom_type_description
_atom_type_scat_dispersion_real
_atom_type_scat_dispersion_imag
_atom_type_scat_source
C C 0.0033 0.0016 'International Tables Vol C Tables 4.2.6.8 and 6.1.1.4'
H H 0.0000 0.0000 'International Tables Vol C Tables 4.2.6.8 and 6.1.1.4'
N N 0.0061 0.0033 'International Tables Vol C Tables 4.2.6.8 and 6.1.1.4'
O O 0.0106 0.0060 'International Tables Vol C Tables 4.2.6.8 and 6.1.1.4'

loop_
_geom_angle_atom_site_label_1
_geom_angle_atom_site_label_2
_geom_angle_atom_site_label_3
_geom_angle
N2 C1 N1 121.43(11)
N2 C1 C2 119.48(11)
N1 C1 C2 119.01(11)
C1 C2 C3 110.39(10)
C4 C3 C2 112.63(12)
C5 C4 C3 111.76(15)
O3 N3 O1 120.65(10)
O3 N3 O2 119.78(10)
O1 N3 O2 119.57(9)

loop_
_geom_bond_atom_site_label_1
_geom_bond_atom_site_label_2
_geom_bond_distance
N1 C1 1.3126(16)
N2 C1 1.3099(16)
C1 C2 1.4984(16)
C2 C3 1.525(2)
C3 C4 1.525(2)
C4 C5 1.521(3)
N3 O3 1.2411(13)
N3 O1 1.2534(13)
N3 O2 1.2618(13)

loop_
_geom_torsion_atom_site_label_1
_geom_torsion_atom_site_label_2
_geom_torsion_atom_site_label_3
_geom_torsion_atom_site_label_4
_geom_torsion
N2 C1 C2 C3 102.54(14)
N1 C1 C2 C3 -74.30(15)
C1 C2 C3 C4 179.67(14)
C2 C3 C4 C5 -179.9(2)
